data_1561049
loop_
_publ_author_name
'Lynch-Colameta, Tessa'
'Greta, Sarah'
'Snyder, Scott A.'

_publ_section_title
;
 Synthesis of Aza-Quaternary Centers via Pictet--Spengler Reactions of
 Ketonitrones
;
_journal_name_full 'Chemical Science'
_journal_paper_doi 10.1039/D1SC00882J
_journal_year 2021
_chemical_formula_moiety 'C19 H20 N2 O'
_chemical_formula_sum 'C19 H20 N2 O'
_chemical_formula_weight 292.37
_space_group_crystal_system triclinic
_space_group_IT_number 2
_space_group_name_Hall '-P 1'
_space_group_name_H-M_alt 'P -1'
_atom_sites_solution_hydrogens mixed
_atom_sites_solution_primary dual
_atom_sites_solution_secondary difmap
_audit_creation_date 2019-09-11
_audit_creation_method
;
Olex2 1.2
(compiled 2018.05.29 svn.r3508 for OlexSys, GUI svn.r5506)
;
_audit_update_record
;
2021-02-02 deposited with the CCDC.	2021-03-12 downloaded from the CCDC.
;
_cell_angle_alpha 112.745(2)
_cell_angle_beta 103.325(2)
_cell_angle_gamma 99.118(2)
_cell_formula_units_Z 2
_cell_length_a 8.5841(6)
_cell_length_b 10.1481(7)
_cell_length_c 10.2458(8)
_cell_measurement_reflns_used 9914
_cell_measurement_temperature 100(2)
_cell_measurement_theta_max 28.50
_cell_measurement_theta_min 2.28
_cell_volume 769.88(10)
_computing_cell_refinement 'SAINT V.8.35A (Bruker AXS Inc., 2013)'
_computing_data_collection 'APEX3 v.2015.9-0 (Bruker AXS Inc., 2015)'
_computing_data_reduction 'SAINT V.8.35A (Bruker AXS Inc., 2013)'
_computing_molecular_graphics
;
OLEX2: a complete structure solution, refinement and analysis program 
Dolomanov et al., 2009

Mercury: visualization and analysis of crystal structures
Macrae, et al., 2006

O. V. Dolomanov, L. J. Bourhis, R. J. Gildea, J. A. K. Howard and H. Puschmann.
J. Appl. Cryst. (2009). 42, 339-341;

C. F. Macrae, P. R. Edgington, P. McCabe, E. Pidcock, G. P. Shields, R. Taylor,
M. Towler and J. van de Streek, J. Appl. Cryst. (2006). 39, 453-457.
;
_computing_publication_material
;
 APEX3 v.2015.5-2 (Bruker AXS Inc., 2015)
 OLEX2 (Dolomanov et al., 2009)
;
_computing_structure_refinement 'XL-2018/3 (Sheldrick, 2015b)'
_computing_structure_solution 'XT 2018/2 (Sheldrick, 2015a)'
_diffrn_ambient_temperature 100(2)
_diffrn_detector 'Bruker PHOTON 100'
_diffrn_detector_area_resol_mean 10.4167
_diffrn_detector_type CMOS
_diffrn_measured_fraction_theta_full 1.000
_diffrn_measured_fraction_theta_max 0.993
_diffrn_measurement_device_type 'Bruker D8 Venture'
_diffrn_measurement_method 'omega and phi scans'
_diffrn_radiation_monochromator mirrors
_diffrn_radiation_type MoK\a
_diffrn_radiation_wavelength 0.71073
_diffrn_reflns_av_R_equivalents 0.0470
_diffrn_reflns_av_unetI/netI 0.0339
_diffrn_reflns_Laue_measured_fraction_full 1.000
_diffrn_reflns_Laue_measured_fraction_max 0.993
_diffrn_reflns_limit_h_max 11
_diffrn_reflns_limit_h_min -11
_diffrn_reflns_limit_k_max 13
_diffrn_reflns_limit_k_min -13
_diffrn_reflns_limit_l_max 13
_diffrn_reflns_limit_l_min -13
_diffrn_reflns_number 28347
_diffrn_reflns_point_group_measured_fraction_full 1.000
_diffrn_reflns_point_group_measured_fraction_max 0.993
_diffrn_reflns_theta_full 25.242
_diffrn_reflns_theta_max 28.614
_diffrn_reflns_theta_min 2.264
_diffrn_source 'micro-focus X-ray tube'
_diffrn_source_type 'INCOATEC ImuS'
_diffrn_standards_number 0
_exptl_absorpt_coefficient_mu 0.079
_exptl_absorpt_correction_T_max 0.7457
_exptl_absorpt_correction_T_min 0.6703
_exptl_absorpt_correction_type multi-scan
_exptl_absorpt_process_details
;
SADABS-2016/2 (Bruker,2016/2) was used for absorption correction. 
wR2(int) was 0.0980 before and 0.0565 after correction. 
The Ratio of minimum to maximum transmission is 0.8989.
;
_exptl_crystal_colour colourless
_exptl_crystal_colour_primary colourless
_exptl_crystal_density_diffrn 1.261
_exptl_crystal_description block
_exptl_crystal_F_000 312
_exptl_crystal_size_max 0.6
_exptl_crystal_size_mid 0.27
_exptl_crystal_size_min 0.15
_refine_diff_density_max 0.390
_refine_diff_density_min -0.188
_refine_diff_density_rms 0.051
_refine_ls_extinction_method none
_refine_ls_goodness_of_fit_ref 1.031
_refine_ls_hydrogen_treatment mixed
_refine_ls_matrix_type full
_refine_ls_number_parameters 209
_refine_ls_number_reflns 3937
_refine_ls_number_restraints 2
_refine_ls_restrained_S_all 1.033
_refine_ls_R_factor_all 0.0654
_refine_ls_R_factor_gt 0.0453
_refine_ls_shift/su_max 0.000
_refine_ls_shift/su_mean 0.000
_refine_ls_structure_factor_coef Fsqd
_refine_ls_weighting_details 'w=1/[\s^2^(Fo^2^)+(0.0529P)^2^+0.3098P] where P=(Fo^2^+2Fc^2^)/3'
_refine_ls_weighting_scheme calc
_refine_ls_wR_factor_gt 0.1035
_refine_ls_wR_factor_ref 0.1129
_reflns_Friedel_coverage 0.000
_reflns_number_gt 3090
_reflns_number_total 3937
_reflns_threshold_expression 'I > 2\s(I)'
_cod_data_source_file d1sc00882j2.cif
_cod_data_source_block 0812_t
_cod_database_code 1561049
_shelx_shelxl_version_number 2018/3
_shelx_space_group_comment
;
The symmetry employed for this shelxl refinement is uniquely defined
by the following loop, which should always be used as a source of
symmetry information in preference to the above space-group names.
They are only intended as comments.
;
_shelx_estimated_absorpt_t_max 0.988
_shelx_estimated_absorpt_t_min 0.954
_olex2_refinement_description
;
1. Fixed Uiso
 At 1.2 times of:
  All C(H) groups, All C(H,H) groups
 At 1.5 times of:
  All C(H,H,H) groups
2. Restrained distances
 N1-H1A
 0.84 with sigma of 0.01
 H1-H1_$1
 2.3 with sigma of 0.02
3.a Ternary CH refined with riding coordinates:
 C9(H9)
3.b Secondary CH2 refined with riding coordinates:
 C8(H8A,H8B)
3.c Aromatic/amide H refined with riding coordinates:
 C2(H2), C3(H3), C4(H4), C5(H5), C15(H15), C16(H16), C17(H17), C18(H18),
 C19(H19)
3.d Idealised Me refined as rotating group:
 C10(H10A,H10B,H10C), C13(H13A,H13B,H13C)
;
_olex2_submission_special_instructions 'No special instructions were received'

loop_
_space_group_symop_operation_xyz
'x, y, z'
'-x, -y, -z'

loop_
_atom_site_label
_atom_site_type_symbol
_atom_site_fract_x
_atom_site_fract_y
_atom_site_fract_z
_atom_site_U_iso_or_equiv
_atom_site_adp_type
_atom_site_occupancy
_atom_site_site_symmetry_order
_atom_site_calc_flag
_atom_site_refinement_flags_posn
_atom_site_refinement_flags_adp
_atom_site_refinement_flags_occupancy
_atom_site_disorder_assembly
_atom_site_disorder_group
O1 O 0.34820(11) 0.45980(10) 0.85797(11) 0.0157(2) Uani 1 1 d . . . . .
H1 H 0.3640(13) 0.481(2) 0.951(2) 0.055(6) Uiso 1 1 d D . . . .
N1 N 0.24270(13) 0.12535(12) 0.45467(12) 0.0142(2) Uani 1 1 d D . . . .
H1A H 0.248(2) 0.0420(12) 0.4535(19) 0.025(4) Uiso 1 1 d D . . . .
N2 N 0.50237(13) 0.44815(12) 0.82180(11) 0.0130(2) Uani 1 1 d . . . . .
C1 C 0.12990(16) 0.14615(14) 0.34894(14) 0.0142(3) Uani 1 1 d . . . . .
C2 C 0.00418(17) 0.04307(15) 0.21827(15) 0.0189(3) Uani 1 1 d . . . . .
H2 H -0.013479 -0.060807 0.186936 0.023 Uiso 1 1 calc R . . . .
C3 C -0.09376(18) 0.09805(16) 0.13612(15) 0.0224(3) Uani 1 1 d . . . . .
H3 H -0.180949 0.030430 0.046994 0.027 Uiso 1 1 calc R . . . .
C4 C -0.06746(18) 0.25107(16) 0.18119(15) 0.0219(3) Uani 1 1 d . . . . .
H4 H -0.137430 0.285199 0.122524 0.026 Uiso 1 1 calc R . . . .
C5 C 0.05853(17) 0.35317(15) 0.30953(15) 0.0182(3) Uani 1 1 d . . . . .
H5 H 0.076139 0.456797 0.339173 0.022 Uiso 1 1 calc R . . . .
C6 C 0.15995(16) 0.30070(14) 0.39520(14) 0.0139(3) Uani 1 1 d . . . . .
C7 C 0.29655(15) 0.37221(14) 0.53209(13) 0.0132(3) Uani 1 1 d . . . . .
C8 C 0.37806(16) 0.53311(14) 0.63119(14) 0.0153(3) Uani 1 1 d . . . . .
H8A H 0.298873 0.579567 0.676766 0.018 Uiso 1 1 calc R . . . .
H8B H 0.410389 0.583210 0.571688 0.018 Uiso 1 1 calc R . . . .
C9 C 0.53211(16) 0.55247(14) 0.75364(14) 0.0142(3) Uani 1 1 d . . . . .
H9 H 0.618407 0.526476 0.704759 0.017 Uiso 1 1 calc R . . . .
C10 C 0.60397(18) 0.71254(15) 0.87057(15) 0.0200(3) Uani 1 1 d . . . . .
H10A H 0.519217 0.746061 0.914675 0.030 Uiso 1 1 calc GR . . . .
H10B H 0.638796 0.775012 0.823888 0.030 Uiso 1 1 calc GR . . . .
H10C H 0.700429 0.720161 0.948846 0.030 Uiso 1 1 calc GR . . . .
C11 C 0.47168(15) 0.29018(14) 0.70662(13) 0.0126(2) Uani 1 1 d . . . . .
C12 C 0.34174(15) 0.26384(14) 0.56557(14) 0.0125(2) Uani 1 1 d . . . . .
C13 C 0.41627(17) 0.18125(14) 0.76724(14) 0.0164(3) Uani 1 1 d . . . . .
H13A H 0.498304 0.206982 0.863578 0.025 Uiso 1 1 calc GR . . . .
H13B H 0.407287 0.080014 0.696445 0.025 Uiso 1 1 calc GR . . . .
H13C H 0.307680 0.186885 0.780576 0.025 Uiso 1 1 calc GR . . . .
C14 C 0.64155(15) 0.27825(13) 0.68584(14) 0.0128(3) Uani 1 1 d . . . . .
C15 C 0.78191(16) 0.32537(15) 0.81069(14) 0.0163(3) Uani 1 1 d . . . . .
H15 H 0.771162 0.362331 0.907724 0.020 Uiso 1 1 calc R . . . .
C16 C 0.93742(16) 0.31867(15) 0.79429(15) 0.0180(3) Uani 1 1 d . . . . .
H16 H 1.032202 0.352130 0.880133 0.022 Uiso 1 1 calc R . . . .
C17 C 0.95466(16) 0.26325(15) 0.65288(15) 0.0176(3) Uani 1 1 d . . . . .
H17 H 1.061003 0.259506 0.641898 0.021 Uiso 1 1 calc R . . . .
C18 C 0.81591(16) 0.21357(14) 0.52825(15) 0.0161(3) Uani 1 1 d . . . . .
H18 H 0.826757 0.174571 0.431290 0.019 Uiso 1 1 calc R . . . .
C19 C 0.65988(16) 0.22064(14) 0.54466(14) 0.0141(3) Uani 1 1 d . . . . .
H19 H 0.565151 0.185712 0.458454 0.017 Uiso 1 1 calc R . . . .

loop_
_atom_site_aniso_label
_atom_site_aniso_U_11
_atom_site_aniso_U_22
_atom_site_aniso_U_33
_atom_site_aniso_U_23
_atom_site_aniso_U_13
_atom_site_aniso_U_12
O1 0.0132(4) 0.0222(5) 0.0152(5) 0.0077(4) 0.0101(4) 0.0073(4)
N1 0.0152(5) 0.0128(5) 0.0143(5) 0.0051(4) 0.0054(4) 0.0045(4)
N2 0.0114(5) 0.0154(5) 0.0135(5) 0.0052(4) 0.0081(4) 0.0040(4)
C1 0.0138(6) 0.0177(6) 0.0136(6) 0.0070(5) 0.0077(5) 0.0056(5)
C2 0.0202(7) 0.0169(6) 0.0165(6) 0.0045(5) 0.0062(5) 0.0036(5)
C3 0.0205(7) 0.0249(7) 0.0144(6) 0.0051(6) 0.0017(5) 0.0026(6)
C4 0.0229(7) 0.0276(7) 0.0171(7) 0.0118(6) 0.0050(6) 0.0091(6)
C5 0.0206(7) 0.0192(7) 0.0180(6) 0.0102(5) 0.0075(5) 0.0066(5)
C6 0.0143(6) 0.0176(6) 0.0124(6) 0.0067(5) 0.0084(5) 0.0047(5)
C7 0.0125(6) 0.0159(6) 0.0125(6) 0.0060(5) 0.0068(5) 0.0037(5)
C8 0.0182(6) 0.0142(6) 0.0143(6) 0.0063(5) 0.0069(5) 0.0045(5)
C9 0.0156(6) 0.0143(6) 0.0135(6) 0.0054(5) 0.0075(5) 0.0034(5)
C10 0.0248(7) 0.0171(6) 0.0153(6) 0.0050(5) 0.0073(6) 0.0022(5)
C11 0.0124(6) 0.0137(6) 0.0121(6) 0.0049(5) 0.0061(5) 0.0039(5)
C12 0.0115(6) 0.0137(6) 0.0129(6) 0.0046(5) 0.0075(5) 0.0032(5)
C13 0.0189(6) 0.0174(6) 0.0156(6) 0.0087(5) 0.0081(5) 0.0045(5)
C14 0.0138(6) 0.0119(6) 0.0154(6) 0.0065(5) 0.0073(5) 0.0049(5)
C15 0.0176(6) 0.0180(6) 0.0142(6) 0.0063(5) 0.0067(5) 0.0068(5)
C16 0.0147(6) 0.0190(6) 0.0207(7) 0.0093(5) 0.0040(5) 0.0063(5)
C17 0.0143(6) 0.0175(6) 0.0262(7) 0.0109(6) 0.0115(5) 0.0074(5)
C18 0.0186(6) 0.0149(6) 0.0191(6) 0.0075(5) 0.0117(5) 0.0069(5)
C19 0.0146(6) 0.0135(6) 0.0155(6) 0.0068(5) 0.0062(5) 0.0043(5)

loop_
_atom_type_symbol
_atom_type_description
_atom_type_scat_dispersion_real
_atom_type_scat_dispersion_imag
_atom_type_scat_source
C C 0.0033 0.0016 'International Tables Vol C Tables 4.2.6.8 and 6.1.1.4'
H H 0.0000 0.0000 'International Tables Vol C Tables 4.2.6.8 and 6.1.1.4'
N N 0.0061 0.0033 'International Tables Vol C Tables 4.2.6.8 and 6.1.1.4'
O O 0.0106 0.0060 'International Tables Vol C Tables 4.2.6.8 and 6.1.1.4'

loop_
_geom_angle_atom_site_label_1
_geom_angle_atom_site_label_2
_geom_angle_atom_site_label_3
_geom_angle
_geom_angle_site_symmetry_1
_geom_angle_site_symmetry_3
_geom_angle_publ_flag
N2 O1 H1 110.7(8) . . ?
C1 N1 H1A 125.6(11) . . ?
C1 N1 C12 108.46(11) . . ?
C12 N1 H1A 125.9(11) . . ?
O1 N2 C9 106.12(9) . . ?
O1 N2 C11 107.41(9) . . ?
C9 N2 C11 109.43(9) . . ?
N1 C1 C2 130.51(12) . . ?
N1 C1 C6 107.53(11) . . ?
C2 C1 C6 121.96(12) . . ?
C1 C2 H2 121.3 . . ?
C3 C2 C1 117.36(13) . . ?
C3 C2 H2 121.3 . . ?
C2 C3 H3 119.2 . . ?
C2 C3 C4 121.56(13) . . ?
C4 C3 H3 119.2 . . ?
C3 C4 H4 119.5 . . ?
C5 C4 C3 121.09(13) . . ?
C5 C4 H4 119.5 . . ?
C4 C5 H5 120.7 . . ?
C4 C5 C6 118.64(13) . . ?
C6 C5 H5 120.7 . . ?
C1 C6 C7 106.94(11) . . ?
C5 C6 C1 119.37(12) . . ?
C5 C6 C7 133.67(12) . . ?
C6 C7 C8 130.13(12) . . ?
C12 C7 C6 107.34(11) . . ?
C12 C7 C8 122.49(11) . . ?
C7 C8 H8A 109.7 . . ?
C7 C8 H8B 109.7 . . ?
C7 C8 C9 109.98(10) . . ?
H8A C8 H8B 108.2 . . ?
C9 C8 H8A 109.7 . . ?
C9 C8 H8B 109.7 . . ?
N2 C9 C8 112.73(10) . . ?
N2 C9 H9 106.6 . . ?
N2 C9 C10 111.98(10) . . ?
C8 C9 H9 106.6 . . ?
C10 C9 C8 111.78(11) . . ?
C10 C9 H9 106.6 . . ?
C9 C10 H10A 109.5 . . ?
C9 C10 H10B 109.5 . . ?
C9 C10 H10C 109.5 . . ?
H10A C10 H10B 109.5 . . ?
H10A C10 H10C 109.5 . . ?
H10B C10 H10C 109.5 . . ?
N2 C11 C13 109.87(10) . . ?
N2 C11 C14 105.52(9) . . ?
C12 C11 N2 108.53(10) . . ?
C12 C11 C13 111.39(10) . . ?
C12 C11 C14 113.00(10) . . ?
C13 C11 C14 108.35(10) . . ?
N1 C12 C11 125.12(11) . . ?
C7 C12 N1 109.71(11) . . ?
C7 C12 C11 125.05(11) . . ?
C11 C13 H13A 109.5 . . ?
C11 C13 H13B 109.5 . . ?
C11 C13 H13C 109.5 . . ?
H13A C13 H13B 109.5 . . ?
H13A C13 H13C 109.5 . . ?
H13B C13 H13C 109.5 . . ?
C15 C14 C11 119.81(11) . . ?
C19 C14 C11 121.67(11) . . ?
C19 C14 C15 118.52(11) . . ?
C14 C15 H15 119.7 . . ?
C16 C15 C14 120.63(12) . . ?
C16 C15 H15 119.7 . . ?
C15 C16 H16 119.8 . . ?
C17 C16 C15 120.31(12) . . ?
C17 C16 H16 119.8 . . ?
C16 C17 H17 120.2 . . ?
C18 C17 C16 119.56(12) . . ?
C18 C17 H17 120.2 . . ?
C17 C18 H18 119.9 . . ?
C17 C18 C19 120.15(12) . . ?
C19 C18 H18 119.9 . . ?
C14 C19 C18 120.80(12) . . ?
C14 C19 H19 119.6 . . ?
C18 C19 H19 119.6 . . ?

loop_
_geom_bond_atom_site_label_1
_geom_bond_atom_site_label_2
_geom_bond_distance
_geom_bond_site_symmetry_2
_geom_bond_publ_flag
O1 H1 0.86(2) . ?
O1 N2 1.4644(13) . ?
N1 H1A 0.850(9) . ?
N1 C1 1.3833(17) . ?
N1 C12 1.3893(16) . ?
N2 C9 1.4973(16) . ?
N2 C11 1.5139(16) . ?
C1 C2 1.3945(18) . ?
C1 C6 1.4113(18) . ?
C2 H2 0.9500 . ?
C2 C3 1.383(2) . ?
C3 H3 0.9500 . ?
C3 C4 1.401(2) . ?
C4 H4 0.9500 . ?
C4 C5 1.381(2) . ?
C5 H5 0.9500 . ?
C5 C6 1.4028(18) . ?
C6 C7 1.4331(18) . ?
C7 C8 1.4883(17) . ?
C7 C12 1.3577(18) . ?
C8 H8A 0.9900 . ?
C8 H8B 0.9900 . ?
C8 C9 1.5243(18) . ?
C9 H9 1.0000 . ?
C9 C10 1.5137(18) . ?
C10 H10A 0.9800 . ?
C10 H10B 0.9800 . ?
C10 H10C 0.9800 . ?
C11 C12 1.5059(17) . ?
C11 C13 1.5279(17) . ?
C11 C14 1.5380(17) . ?
C13 H13A 0.9800 . ?
C13 H13B 0.9800 . ?
C13 H13C 0.9800 . ?
C14 C15 1.3967(18) . ?
C14 C19 1.3925(17) . ?
C15 H15 0.9500 . ?
C15 C16 1.3922(18) . ?
C16 H16 0.9500 . ?
C16 C17 1.3901(19) . ?
C17 H17 0.9500 . ?
C17 C18 1.3835(19) . ?
C18 H18 0.9500 . ?
C18 C19 1.3972(17) . ?
C19 H19 0.9500 . ?
